data_9011236
loop_
_publ_author_name
'Kniep, R.'
'Mootz, D.'
'Severin, U.'
'Wunderlich, H.'

_publ_section_title
;
 Structure of tin(II) tin(IV) trisulphide, a redetermination
;
_journal_name_full 'Acta Crystallographica, Section B'
_journal_page_first 2022
_journal_page_last 2023
_journal_paper_doi 10.1107/S0567740882007808
_journal_volume 38
_journal_year 1982
_chemical_compound_source Synthetic
_chemical_formula_sum 'S3 Sn2'
_chemical_name_mineral Ottemannite
_space_group_IT_number 62
_symmetry_space_group_name_Hall '-P 2ac 2n'
_symmetry_space_group_name_H-M 'P n m a'
_cell_angle_alpha 90
_cell_angle_beta 90
_cell_angle_gamma 90
_cell_length_a 8.878
_cell_length_b 3.751
_cell_length_c 14.020
_cell_formula_units_Z 4
_cell_volume 466.885
_database_code_amcsd 0009775
_exptl_crystal_density_diffrn 4.746
_cod_original_formula_sum 'Sn2 S3'
_cod_database_code 9011236

loop_
_space_group_symop_operation_xyz
x,y,z
x,1/2-y,z
-x,1/2+y,-z
1/2-x,1/2+y,1/2+z
1/2+x,1/2-y,1/2-z
1/2+x,y,1/2-z
1/2-x,-y,1/2+z
-x,-y,-z

loop_
_atom_site_aniso_label
_atom_site_aniso_U_11
_atom_site_aniso_U_22
_atom_site_aniso_U_33
_atom_site_aniso_U_12
_atom_site_aniso_U_13
_atom_site_aniso_U_23
Sn1 0.01178 0.00912 0.01329 0.00000 -0.00228 0.00000
Sn2 0.01533 0.01393 0.02419 0.00000 -0.00042 0.00000
S1 0.01216 0.01140 0.01064 0.00000 0.00000 0.00000
S2 0.01152 0.01191 0.01380 0.00000 0.00089 0.00000
S3 0.01710 0.01254 0.01380 0.00000 -0.00266 0.00000

loop_
_atom_site_label
_atom_site_fract_x
_atom_site_fract_y
_atom_site_fract_z
Sn1 0.16494 0.25000 0.05195
Sn2 0.48509 0.75000 0.16936
S1 -0.01953 0.75000 0.10640
S2 0.33879 0.75000 -0.00476
S3 0.28631 0.25000 0.21246

loop_
_cod_related_entry_id
_cod_related_entry_database
_cod_related_entry_code
1 AMCSD 0009775
